data_7111865
loop_
_publ_author_name
'Jennifer J. Le Roy'
'Ilia Korobkov'
'Muralee Murugesu'

_publ_section_title
;
 A sandwich complex with axial symmetry for harnessing the anisotropy in a
 prolate erbium(III) ion
;
_journal_name_full Chem.Commun.
_journal_page_first 1602
_journal_paper_doi 10.1039/c3cc48557a
_journal_volume 50
_journal_year 2014
_chemical_formula_sum 'C40 H78 Er Li O6 Si4'
_chemical_formula_weight 941.58
_chemical_name_systematic
; 
 ? 
;
_space_group_IT_number 2
_symmetry_cell_setting triclinic
_symmetry_space_group_name_Hall '-P 1'
_symmetry_space_group_name_H-M 'P -1'
_atom_sites_solution_hydrogens geom
_atom_sites_solution_primary direct
_atom_sites_solution_secondary difmap
_audit_creation_method SHELXL-97
_cell_angle_alpha 99.322(2)
_cell_angle_beta 102.182(2)
_cell_angle_gamma 100.000(2)
_cell_formula_units_Z 2
_cell_length_a 11.4921(12)
_cell_length_b 12.3172(12)
_cell_length_c 18.5804(19)
_cell_measurement_reflns_used 9647
_cell_measurement_temperature 200(2)
_cell_measurement_theta_max 28.43
_cell_measurement_theta_min 2.41
_cell_volume 2477.3(4)
_computing_cell_refinement 'APEX II, Bruker (2009)'
_computing_data_collection 'APEX II, Bruker (2009)'
_computing_data_reduction 'XPREP, Bruker (2009)'
_computing_molecular_graphics 'SHELXTL, Bruker (2004)'
_computing_publication_material 'SHELXTL, Bruker (2004)'
_computing_structure_refinement 'SHELXL-97 (Sheldrick, 2008)'
_computing_structure_solution 'SHELXS-97 (Sheldrick, 2008)'
_diffrn_ambient_temperature 200(2)
_diffrn_measured_fraction_theta_full 0.974
_diffrn_measured_fraction_theta_max 0.974
_diffrn_measurement_device_type 'Bruker APEX-II CCD'
_diffrn_measurement_method '\f and \w scans'
_diffrn_radiation_monochromator graphite
_diffrn_radiation_source 'fine-focus sealed tube'
_diffrn_radiation_type MoK\a
_diffrn_radiation_wavelength 0.71073
_diffrn_reflns_av_R_equivalents 0.0126
_diffrn_reflns_av_sigmaI/netI 0.0172
_diffrn_reflns_limit_h_max 15
_diffrn_reflns_limit_h_min -15
_diffrn_reflns_limit_k_max 16
_diffrn_reflns_limit_k_min -16
_diffrn_reflns_limit_l_max 20
_diffrn_reflns_limit_l_min -24
_diffrn_reflns_number 23950
_diffrn_reflns_theta_full 28.46
_diffrn_reflns_theta_max 28.46
_diffrn_reflns_theta_min 1.93
_exptl_absorpt_coefficient_mu 1.828
_exptl_absorpt_correction_T_max 0.8104
_exptl_absorpt_correction_T_min 0.8104
_exptl_absorpt_correction_type multi-scan
_exptl_absorpt_process_details 'SADABS, Bruker (2003)'
_exptl_crystal_colour yellow
_exptl_crystal_density_diffrn 1.262
_exptl_crystal_density_meas ?
_exptl_crystal_density_method 'not measured'
_exptl_crystal_description block
_exptl_crystal_F_000 986
_exptl_crystal_size_max 0.12
_exptl_crystal_size_mid 0.12
_exptl_crystal_size_min 0.12
_refine_diff_density_max 0.721
_refine_diff_density_min -0.475
_refine_diff_density_rms 0.049
_refine_ls_extinction_method none
_refine_ls_goodness_of_fit_ref 1.019
_refine_ls_hydrogen_treatment constr
_refine_ls_matrix_type full
_refine_ls_number_parameters 469
_refine_ls_number_reflns 12209
_refine_ls_number_restraints 0
_refine_ls_restrained_S_all 1.019
_refine_ls_R_factor_all 0.0195
_refine_ls_R_factor_gt 0.0177
_refine_ls_shift/su_max 0.005
_refine_ls_shift/su_mean 0.000
_refine_ls_structure_factor_coef Fsqd
_refine_ls_weighting_details 'calc w=1/[\s^2^(Fo^2^)+(0.0319P)^2^+0.2643P] where P=(Fo^2^+2Fc^2^)/3'
_refine_ls_weighting_scheme calc
_refine_ls_wR_factor_gt 0.0473
_refine_ls_wR_factor_ref 0.0481
_reflns_number_gt 11522
_reflns_number_total 12209
_reflns_threshold_expression >2sigma(I)
_cod_data_source_file c3cc48557a.txt
_cod_data_source_block mm118
_cod_depositor_comments
;
The following automatic conversions were performed:

'_exptl_crystal_density_meas' value 'n/a' was changed to '?' - the
value is perceived as not measured.

Automatic conversion script
Id: cif_fix_values 3008 2015-01-20 13:52:24Z robertas 
;
_cod_original_sg_symbol_H-M P-1
_cod_database_code 7111865

loop_
_symmetry_equiv_pos_as_xyz
'x, y, z'
'-x, -y, -z'

loop_
_atom_site_label
_atom_site_type_symbol
_atom_site_fract_x
_atom_site_fract_y
_atom_site_fract_z
_atom_site_U_iso_or_equiv
_atom_site_adp_type
_atom_site_occupancy
_atom_site_symmetry_multiplicity
_atom_site_calc_flag
_atom_site_refinement_flags
Er1 Er 0.862488(5) 0.633273(5) 0.742286(3) 0.02671(2) Uani 1 1 d .
Si1 Si 0.53713(4) 0.71348(4) 0.78714(2) 0.03542(9) Uani 1 1 d .
Si2 Si 0.78565(4) 0.36658(4) 0.55508(3) 0.03622(9) Uani 1 1 d .
Si3 Si 0.80535(4) 0.87834(4) 0.61344(3) 0.03940(9) Uani 1 1 d .
Si4 Si 1.06748(5) 0.76558(4) 0.96007(3) 0.04411(11) Uani 1 1 d .
Li1 Li 0.3367(3) 0.2001(2) 0.78580(16) 0.0395(6) Uani 1 1 d .
O1 O 0.39497(11) 0.35523(10) 0.86688(7) 0.0458(3) Uani 1 1 d .
O2 O 0.16759(11) 0.23616(10) 0.81687(7) 0.0479(3) Uani 1 1 d .
O3 O 0.35541(13) 0.08696(11) 0.86522(9) 0.0565(3) Uani 1 1 d .
O4 O 0.24009(13) 0.04564(11) 0.71800(9) 0.0544(3) Uani 1 1 d .
O5 O 0.33547(13) 0.28038(11) 0.69169(7) 0.0512(3) Uani 1 1 d .
O6 O 0.51205(12) 0.20556(12) 0.77277(8) 0.0501(3) Uani 1 1 d .
C1 C 0.63557(12) 0.61512(12) 0.76045(8) 0.0288(3) Uani 1 1 d .
C2 C 0.62668(12) 0.58232(12) 0.68215(8) 0.0289(3) Uani 1 1 d .
H2A H 0.5716 0.6173 0.6532 0.035 Uiso 1 1 calc R
C3 C 0.67805(12) 0.51162(12) 0.63624(8) 0.0299(3) Uani 1 1 d .
H3A H 0.6480 0.5117 0.5845 0.036 Uiso 1 1 calc R
C4 C 0.76298(13) 0.43983(12) 0.64609(8) 0.0302(3) Uani 1 1 d .
C5 C 0.82896(13) 0.41216(12) 0.71152(9) 0.0337(3) Uani 1 1 d .
H5A H 0.8794 0.3616 0.7002 0.040 Uiso 1 1 calc R
C6 C 0.83809(14) 0.44137(13) 0.78934(9) 0.0343(3) Uani 1 1 d .
H6A H 0.8924 0.4049 0.8176 0.041 Uiso 1 1 calc R
C7 C 0.78638(14) 0.51147(13) 0.83563(9) 0.0329(3) Uani 1 1 d .
H7A H 0.8133 0.5097 0.8873 0.040 Uiso 1 1 calc R
C8 C 0.70440(13) 0.58348(12) 0.82372(8) 0.0315(3) Uani 1 1 d .
H8A H 0.6920 0.6202 0.8697 0.038 Uiso 1 1 calc R
C9 C 0.6261(2) 0.85338(15) 0.84420(12) 0.0524(4) Uani 1 1 d .
H9A H 0.6780 0.8896 0.8154 0.079 Uiso 1 1 calc R
H9B H 0.6772 0.8431 0.8909 0.079 Uiso 1 1 calc R
H9C H 0.5699 0.9010 0.8563 0.079 Uiso 1 1 calc R
C10 C 0.44219(19) 0.65397(18) 0.84804(14) 0.0590(5) Uani 1 1 d .
H10A H 0.4957 0.6427 0.8935 0.088 Uiso 1 1 calc R
H10B H 0.3894 0.5816 0.8202 0.088 Uiso 1 1 calc R
H10C H 0.3919 0.7065 0.8621 0.088 Uiso 1 1 calc R
C11 C 0.4283(2) 0.7318(2) 0.70209(13) 0.0766(8) Uani 1 1 d .
H11A H 0.4741 0.7630 0.6685 0.115 Uiso 1 1 calc R
H11B H 0.3779 0.7834 0.7175 0.115 Uiso 1 1 calc R
H11C H 0.3758 0.6586 0.6757 0.115 Uiso 1 1 calc R
C12 C 0.7771(2) 0.45754(18) 0.48336(11) 0.0562(5) Uani 1 1 d .
H12A H 0.8397 0.5272 0.5029 0.084 Uiso 1 1 calc R
H12B H 0.6964 0.4758 0.4727 0.084 Uiso 1 1 calc R
H12C H 0.7907 0.4171 0.4370 0.084 Uiso 1 1 calc R
C13 C 0.6657(2) 0.23420(17) 0.51741(13) 0.0625(5) Uani 1 1 d .
H13A H 0.6772 0.1956 0.4698 0.094 Uiso 1 1 calc R
H13B H 0.5850 0.2527 0.5089 0.094 Uiso 1 1 calc R
H13C H 0.6720 0.1848 0.5538 0.094 Uiso 1 1 calc R
C14 C 0.9372(2) 0.3262(2) 0.56637(13) 0.0622(5) Uani 1 1 d .
H14A H 1.0024 0.3941 0.5859 0.093 Uiso 1 1 calc R
H14B H 0.9446 0.2883 0.5175 0.093 Uiso 1 1 calc R
H14C H 0.9440 0.2752 0.6017 0.093 Uiso 1 1 calc R
C15 C 0.90124(13) 0.81565(12) 0.68312(8) 0.0320(3) Uani 1 1 d .
C16 C 0.90700(13) 0.85443(12) 0.76059(8) 0.0310(3) Uani 1 1 d .
H16A H 0.8625 0.9119 0.7671 0.037 Uiso 1 1 calc R
C17 C 0.96081(14) 0.83064(12) 0.83021(8) 0.0320(3) Uani 1 1 d .
H17A H 0.9409 0.8751 0.8708 0.038 Uiso 1 1 calc R
C18 C 1.03708(13) 0.75785(13) 0.85623(9) 0.0339(3) Uani 1 1 d .
C19 C 1.09304(13) 0.68157(14) 0.81678(10) 0.0383(3) Uani 1 1 d .
H19A H 1.1423 0.6467 0.8497 0.046 Uiso 1 1 calc R
C20 C 1.09384(14) 0.64455(14) 0.74097(10) 0.0399(3) Uani 1 1 d .
H20A H 1.1443 0.5918 0.7356 0.048 Uiso 1 1 calc R
C21 C 1.03817(14) 0.66665(14) 0.67145(10) 0.0380(3) Uani 1 1 d .
H21A H 1.0597 0.6246 0.6306 0.046 Uiso 1 1 calc R
C22 C 0.95837(14) 0.73573(13) 0.64739(9) 0.0351(3) Uani 1 1 d .
H22A H 0.9374 0.7269 0.5942 0.042 Uiso 1 1 calc R
C23 C 0.7164(3) 0.9704(2) 0.65864(14) 0.0772(8) Uani 1 1 d .
H23A H 0.6627 0.9261 0.6829 0.116 Uiso 1 1 calc R
H23B H 0.6671 1.0009 0.6203 0.116 Uiso 1 1 calc R
H23C H 0.7726 1.0326 0.6965 0.116 Uiso 1 1 calc R
C24 C 0.6974(2) 0.7692(2) 0.53605(14) 0.0696(6) Uani 1 1 d .
H24A H 0.6438 0.7194 0.5572 0.104 Uiso 1 1 calc R
H24B H 0.7433 0.7250 0.5085 0.104 Uiso 1 1 calc R
H24C H 0.6482 0.8058 0.5016 0.104 Uiso 1 1 calc R
C25 C 0.9042(2) 0.9697(2) 0.56890(14) 0.0702(6) Uani 1 1 d .
H25A H 0.9529 0.9249 0.5442 0.105 Uiso 1 1 calc R
H25B H 0.9586 1.0318 0.6076 0.105 Uiso 1 1 calc R
H25C H 0.8529 1.0002 0.5315 0.105 Uiso 1 1 calc R
C26 C 0.9298(3) 0.7777(3) 0.99654(13) 0.0797(8) Uani 1 1 d .
H26A H 0.9002 0.8437 0.9834 0.120 Uiso 1 1 calc R
H26B H 0.9511 0.7861 1.0514 0.120 Uiso 1 1 calc R
H26C H 0.8658 0.7097 0.9740 0.120 Uiso 1 1 calc R
C27 C 1.1191(3) 0.6387(2) 0.98685(15) 0.0843(8) Uani 1 1 d .
H27A H 1.1914 0.6296 0.9683 0.126 Uiso 1 1 calc R
H27B H 1.0537 0.5717 0.9645 0.126 Uiso 1 1 calc R
H27C H 1.1393 0.6482 1.0418 0.126 Uiso 1 1 calc R
C28 C 1.1877(3) 0.8916(2) 1.01191(14) 0.0973(11) Uani 1 1 d .
H28A H 1.2626 0.8886 0.9950 0.146 Uiso 1 1 calc R
H28B H 1.2039 0.8927 1.0660 0.146 Uiso 1 1 calc R
H28C H 1.1601 0.9599 1.0021 0.146 Uiso 1 1 calc R
C29 C 0.51657(18) 0.39571(17) 0.91178(11) 0.0535(5) Uani 1 1 d .
H29A H 0.5224 0.4681 0.9448 0.080 Uiso 1 1 calc R
H29B H 0.5725 0.4058 0.8790 0.080 Uiso 1 1 calc R
H29C H 0.5385 0.3411 0.9424 0.080 Uiso 1 1 calc R
C30 C 0.30715(18) 0.38456(16) 0.90561(11) 0.0489(4) Uani 1 1 d .
H30A H 0.3269 0.4667 0.9262 0.059 Uiso 1 1 calc R
H30B H 0.3074 0.3451 0.9480 0.059 Uiso 1 1 calc R
C31 C 0.18476(18) 0.35108(16) 0.85152(12) 0.0500(4) Uani 1 1 d .
H31A H 0.1204 0.3614 0.8784 0.060 Uiso 1 1 calc R
H31B H 0.1806 0.3982 0.8131 0.060 Uiso 1 1 calc R
C32 C 0.04542(18) 0.1883(2) 0.77429(13) 0.0604(5) Uani 1 1 d .
H32A H -0.0114 0.2187 0.8003 0.091 Uiso 1 1 calc R
H32B H 0.0295 0.1063 0.7689 0.091 Uiso 1 1 calc R
H32C H 0.0342 0.2072 0.7244 0.091 Uiso 1 1 calc R
C33 C 0.3842(3) 0.1176(2) 0.94440(15) 0.0795(7) Uani 1 1 d .
H33A H 0.3871 0.0500 0.9657 0.119 Uiso 1 1 calc R
H33B H 0.3217 0.1540 0.9601 0.119 Uiso 1 1 calc R
H33C H 0.4637 0.1700 0.9625 0.119 Uiso 1 1 calc R
C34 C 0.2520(2) -0.00445(19) 0.83670(17) 0.0734(7) Uani 1 1 d .
H34A H 0.1767 0.0212 0.8423 0.088 Uiso 1 1 calc R
H34B H 0.2608 -0.0657 0.8647 0.088 Uiso 1 1 calc R
C35 C 0.2456(3) -0.04497(17) 0.75676(18) 0.0794(8) Uani 1 1 d .
H35A H 0.3183 -0.0756 0.7519 0.095 Uiso 1 1 calc R
H35B H 0.1723 -0.1061 0.7342 0.095 Uiso 1 1 calc R
C36 C 0.2413(3) 0.0123(2) 0.64155(15) 0.0838(8) Uani 1 1 d .
H36A H 0.1896 -0.0632 0.6209 0.126 Uiso 1 1 calc R
H36B H 0.3249 0.0112 0.6379 0.126 Uiso 1 1 calc R
H36C H 0.2101 0.0658 0.6129 0.126 Uiso 1 1 calc R
C37 C 0.2563(3) 0.3524(3) 0.67006(16) 0.0881(9) Uani 1 1 d .
H37A H 0.2728 0.3785 0.6254 0.132 Uiso 1 1 calc R
H37B H 0.2699 0.4174 0.7113 0.132 Uiso 1 1 calc R
H37C H 0.1714 0.3110 0.6586 0.132 Uiso 1 1 calc R
C38 C 0.4577(2) 0.32679(19) 0.69225(13) 0.0640(6) Uani 1 1 d .
H38A H 0.4901 0.3958 0.7321 0.077 Uiso 1 1 calc R
H38B H 0.4614 0.3470 0.6432 0.077 Uiso 1 1 calc R
C39 C 0.53118(19) 0.2414(2) 0.70661(12) 0.0615(6) Uani 1 1 d .
H39A H 0.5059 0.1764 0.6635 0.074 Uiso 1 1 calc R
H39B H 0.6187 0.2743 0.7133 0.074 Uiso 1 1 calc R
C40 C 0.5927(3) 0.1388(3) 0.7992(2) 0.0941(10) Uani 1 1 d .
H40A H 0.6692 0.1595 0.7844 0.141 Uiso 1 1 calc R
H40B H 0.5558 0.0591 0.7775 0.141 Uiso 1 1 calc R
H40C H 0.6093 0.1513 0.8542 0.141 Uiso 1 1 calc R

loop_
_atom_site_aniso_label
_atom_site_aniso_U_11
_atom_site_aniso_U_22
_atom_site_aniso_U_33
_atom_site_aniso_U_23
_atom_site_aniso_U_13
_atom_site_aniso_U_12
Er1 0.02343(3) 0.02726(4) 0.02904(4) 0.00675(2) 0.00779(2) 0.00188(2)
Si1 0.0344(2) 0.0377(2) 0.0363(2) 0.00486(17) 0.01166(16) 0.01215(17)
Si2 0.0364(2) 0.0352(2) 0.0367(2) 0.00143(17) 0.01244(17) 0.00788(17)
Si3 0.0479(2) 0.0429(2) 0.0319(2) 0.01582(18) 0.01232(18) 0.01101(19)
Si4 0.0472(3) 0.0447(2) 0.0318(2) 0.01372(19) -0.00110(18) -0.0051(2)
Li1 0.0389(14) 0.0363(13) 0.0415(14) 0.0053(11) 0.0121(11) 0.0034(11)
O1 0.0438(6) 0.0451(6) 0.0416(6) -0.0045(5) 0.0154(5) -0.0020(5)
O2 0.0400(6) 0.0446(6) 0.0539(7) 0.0024(6) 0.0069(5) 0.0082(5)
O3 0.0534(8) 0.0478(7) 0.0695(9) 0.0236(7) 0.0173(7) 0.0004(6)
O4 0.0563(8) 0.0372(6) 0.0616(8) -0.0034(6) 0.0181(6) -0.0031(6)
O5 0.0578(8) 0.0498(7) 0.0454(7) 0.0174(6) 0.0120(6) 0.0037(6)
O6 0.0420(6) 0.0564(8) 0.0560(8) 0.0096(6) 0.0235(6) 0.0095(6)
C1 0.0248(6) 0.0286(6) 0.0333(7) 0.0060(5) 0.0098(5) 0.0035(5)
C2 0.0243(6) 0.0296(6) 0.0320(7) 0.0065(5) 0.0060(5) 0.0041(5)
C3 0.0264(6) 0.0317(7) 0.0297(7) 0.0052(5) 0.0063(5) 0.0037(5)
C4 0.0276(6) 0.0277(6) 0.0344(7) 0.0035(5) 0.0100(5) 0.0029(5)
C5 0.0309(7) 0.0298(7) 0.0422(8) 0.0091(6) 0.0106(6) 0.0079(5)
C6 0.0319(7) 0.0328(7) 0.0397(8) 0.0146(6) 0.0061(6) 0.0074(6)
C7 0.0327(7) 0.0351(7) 0.0317(7) 0.0133(6) 0.0079(6) 0.0033(6)
C8 0.0295(7) 0.0341(7) 0.0316(7) 0.0077(6) 0.0112(5) 0.0037(5)
C9 0.0646(12) 0.0371(9) 0.0575(11) 0.0015(8) 0.0278(9) 0.0086(8)
C10 0.0496(10) 0.0590(12) 0.0778(14) 0.0103(10) 0.0395(10) 0.0111(9)
C11 0.0797(16) 0.1050(19) 0.0545(12) 0.0070(12) 0.0065(11) 0.0654(15)
C12 0.0781(14) 0.0572(11) 0.0432(10) 0.0124(9) 0.0304(10) 0.0198(10)
C13 0.0676(13) 0.0478(11) 0.0590(12) -0.0094(9) 0.0158(10) -0.0036(9)
C14 0.0536(11) 0.0764(14) 0.0639(13) 0.0056(11) 0.0240(10) 0.0297(10)
C15 0.0334(7) 0.0329(7) 0.0308(7) 0.0105(6) 0.0105(5) 0.0030(5)
C16 0.0342(7) 0.0282(6) 0.0311(7) 0.0076(5) 0.0106(5) 0.0036(5)
C17 0.0355(7) 0.0300(7) 0.0274(7) 0.0040(5) 0.0082(5) 0.0001(5)
C18 0.0295(7) 0.0343(7) 0.0334(7) 0.0097(6) 0.0035(5) -0.0028(6)
C19 0.0249(7) 0.0420(8) 0.0463(9) 0.0141(7) 0.0048(6) 0.0032(6)
C20 0.0262(7) 0.0416(8) 0.0537(10) 0.0087(7) 0.0141(6) 0.0076(6)
C21 0.0318(7) 0.0411(8) 0.0432(8) 0.0053(7) 0.0193(6) 0.0042(6)
C22 0.0351(7) 0.0391(8) 0.0316(7) 0.0073(6) 0.0144(6) 0.0015(6)
C23 0.1017(19) 0.0998(19) 0.0626(14) 0.0417(14) 0.0356(13) 0.0658(17)
C24 0.0693(14) 0.0650(13) 0.0590(13) 0.0167(11) -0.0151(11) 0.0077(11)
C25 0.0801(15) 0.0777(15) 0.0571(13) 0.0401(12) 0.0178(11) 0.0029(12)
C26 0.0818(17) 0.125(2) 0.0373(10) 0.0212(13) 0.0218(11) 0.0223(16)
C27 0.116(2) 0.0795(17) 0.0623(15) 0.0390(13) 0.0062(14) 0.0309(16)
C28 0.120(2) 0.0869(18) 0.0432(12) 0.0140(12) -0.0148(13) -0.0475(17)
C29 0.0490(10) 0.0503(10) 0.0498(10) -0.0013(8) 0.0105(8) -0.0063(8)
C30 0.0544(10) 0.0440(9) 0.0469(10) -0.0007(8) 0.0218(8) 0.0048(8)
C31 0.0536(10) 0.0452(9) 0.0557(11) 0.0083(8) 0.0208(8) 0.0155(8)
C32 0.0405(10) 0.0713(13) 0.0615(12) 0.0052(10) 0.0043(9) 0.0091(9)
C33 0.0945(19) 0.0765(16) 0.0690(16) 0.0353(13) 0.0196(14) 0.0041(14)
C34 0.0702(15) 0.0494(12) 0.097(2) 0.0347(13) 0.0170(13) -0.0089(10)
C35 0.0841(17) 0.0309(9) 0.110(2) 0.0062(11) 0.0140(15) -0.0020(10)
C36 0.0837(17) 0.0758(16) 0.0664(15) -0.0266(13) 0.0191(13) -0.0128(13)
C37 0.119(2) 0.105(2) 0.0688(16) 0.0523(16) 0.0311(16) 0.0578(19)
C38 0.0752(14) 0.0561(12) 0.0516(11) 0.0154(9) 0.0204(10) -0.0201(10)
C39 0.0475(10) 0.0782(15) 0.0544(12) 0.0051(10) 0.0270(9) -0.0079(10)
C40 0.0715(17) 0.128(3) 0.114(2) 0.045(2) 0.0435(17) 0.0595(18)

loop_
_atom_type_symbol
_atom_type_description
_atom_type_scat_dispersion_real
_atom_type_scat_dispersion_imag
_atom_type_scat_source
C C 0.0033 0.0016 'International Tables Vol C Tables 4.2.6.8 and 6.1.1.4'
H H 0.0000 0.0000 'International Tables Vol C Tables 4.2.6.8 and 6.1.1.4'
O O 0.0106 0.0060 'International Tables Vol C Tables 4.2.6.8 and 6.1.1.4'
Si Si 0.0817 0.0704 'International Tables Vol C Tables 4.2.6.8 and 6.1.1.4'
Li Li -0.0003 0.0001 'International Tables Vol C Tables 4.2.6.8 and 6.1.1.4'
Er Er -0.2586 4.9576 'International Tables Vol C Tables 4.2.6.8 and 6.1.1.4'

loop_
_geom_angle_atom_site_label_1
_geom_angle_atom_site_label_2
_geom_angle_atom_site_label_3
_geom_angle
C3 Er1 C17 146.66(5)
C3 Er1 C2 31.24(4)
C17 Er1 C2 119.12(5)
C3 Er1 C19 152.36(5)
C17 Er1 C19 59.24(5)
C2 Er1 C19 173.65(5)
C3 Er1 C5 59.37(5)
C17 Er1 C5 152.01(5)
C2 Er1 C5 80.84(4)
C19 Er1 C5 98.64(5)
C3 Er1 C18 175.55(4)
C17 Er1 C18 31.57(5)
C2 Er1 C18 144.72(5)
C19 Er1 C18 31.30(5)
C5 Er1 C18 121.45(5)
C3 Er1 C16 119.51(5)
C17 Er1 C16 31.18(5)
C2 Er1 C16 100.80(4)
C19 Er1 C16 80.39(5)
C5 Er1 C16 173.77(5)
C18 Er1 C16 60.21(5)
C3 Er1 C22 92.97(5)
C17 Er1 C22 80.66(5)
C2 Er1 C22 105.00(5)
C19 Er1 C22 81.01(5)
C5 Er1 C22 114.83(5)
C18 Er1 C22 90.48(5)
C16 Er1 C22 58.95(5)
C3 Er1 C4 31.59(4)
C17 Er1 C4 176.42(4)
C2 Er1 C4 60.28(4)
C19 Er1 C4 121.80(5)
C5 Er1 C4 31.12(5)
C18 Er1 C4 150.58(5)
C16 Er1 C4 145.43(5)
C22 Er1 C4 96.03(5)
C3 Er1 C6 79.94(5)
C17 Er1 C6 124.22(5)
C2 Er1 C6 88.19(5)
C19 Er1 C6 88.21(5)
C5 Er1 C6 31.00(5)
C18 Er1 C6 99.03(5)
C16 Er1 C6 154.37(5)
C22 Er1 C6 141.82(5)
C4 Er1 C6 59.32(5)
C3 Er1 C20 124.65(5)
C17 Er1 C20 79.88(5)
C2 Er1 C20 154.71(5)
C19 Er1 C20 31.02(5)
C5 Er1 C20 88.36(5)
C18 Er1 C20 59.66(5)
C16 Er1 C20 87.74(5)
C22 Er1 C20 59.17(5)
C4 Er1 C20 99.65(5)
C6 Er1 C20 94.26(5)
C3 Er1 C21 103.11(5)
C17 Er1 C21 88.14(5)
C2 Er1 C21 127.06(5)
C19 Er1 C21 59.27(5)
C5 Er1 C21 94.69(5)
C18 Er1 C21 81.29(5)
C16 Er1 C21 79.50(5)
C22 Er1 C21 30.93(5)
C4 Er1 C21 89.70(5)
C6 Er1 C21 114.12(5)
C20 Er1 C21 30.86(5)
C9 Si1 C11 110.28(12)
C9 Si1 C1 113.25(8)
C11 Si1 C1 111.05(8)
C9 Si1 C10 105.12(10)
C11 Si1 C10 106.56(12)
C1 Si1 C10 110.20(8)
C12 Si2 C14 106.68(11)
C12 Si2 C13 109.11(11)
C14 Si2 C13 107.40(11)
C12 Si2 C4 111.75(8)
C14 Si2 C4 112.58(9)
C13 Si2 C4 109.19(9)
C24 Si3 C23 108.48(14)
C24 Si3 C15 112.38(9)
C23 Si3 C15 112.13(9)
C24 Si3 C25 106.97(12)
C23 Si3 C25 106.38(13)
C15 Si3 C25 110.20(9)
C28 Si4 C27 107.74(15)
C28 Si4 C26 106.42(16)
C27 Si4 C26 107.34(15)
C28 Si4 C18 110.86(10)
C27 Si4 C18 111.94(11)
C26 Si4 C18 112.26(9)
O6 Li1 O4 102.91(13)
O6 Li1 O1 91.43(12)
O4 Li1 O1 165.13(16)
O6 Li1 O5 78.07(11)
O4 Li1 O5 92.92(13)
O1 Li1 O5 93.91(12)
O6 Li1 O3 92.77(12)
O4 Li1 O3 78.26(11)
O1 Li1 O3 97.34(13)
O5 Li1 O3 165.68(16)
O6 Li1 O2 166.03(15)
O4 Li1 O2 91.04(12)
O1 Li1 O2 74.72(10)
O5 Li1 O2 100.71(13)
O3 Li1 O2 90.81(12)
C30 O1 C29 112.43(14)
C30 O1 Li1 115.36(13)
C29 O1 Li1 123.54(14)
C31 O2 C32 112.92(15)
C31 O2 Li1 111.09(13)
C32 O2 Li1 126.06(14)
C33 O3 C34 111.81(19)
C33 O3 Li1 126.90(16)
C34 O3 Li1 105.37(15)
C36 O4 C35 111.8(2)
C36 O4 Li1 123.54(16)
C35 O4 Li1 112.38(16)
C38 O5 C37 111.69(19)
C38 O5 Li1 108.54(14)
C37 O5 Li1 124.63(16)
C40 O6 C39 113.14(19)
C40 O6 Li1 127.42(18)
C39 O6 Li1 113.66(15)
C2 C1 C8 131.18(13)
C2 C1 Si1 116.09(10)
C8 C1 Si1 112.69(11)
C2 C1 Er1 72.49(8)
C8 C1 Er1 73.67(8)
Si1 C1 Er1 136.83(7)
C3 C2 C1 136.79(13)
C3 C2 Er1 73.69(8)
C1 C2 Er1 76.40(8)
C2 C3 C4 137.48(14)
C2 C3 Er1 75.07(8)
C4 C3 Er1 75.62(8)
C5 C4 C3 131.55(14)
C5 C4 Si2 115.16(11)
C3 C4 Si2 113.25(11)
C5 C4 Er1 73.99(8)
C3 C4 Er1 72.79(8)
Si2 C4 Er1 136.23(7)
C6 C5 C4 135.57(14)
C6 C5 Er1 74.82(9)
C4 C5 Er1 74.88(8)
C5 C6 C7 135.70(14)
C5 C6 Er1 74.19(9)
C7 C6 Er1 75.12(9)
C8 C7 C6 135.47(14)
C8 C7 Er1 74.51(8)
C6 C7 Er1 73.97(9)
C7 C8 C1 136.24(14)
C7 C8 Er1 74.68(8)
C1 C8 Er1 75.38(8)
C16 C15 C22 131.02(14)
C16 C15 Si3 117.03(11)
C22 C15 Si3 111.95(11)
C16 C15 Er1 73.16(8)
C22 C15 Er1 73.39(9)
Si3 C15 Er1 134.71(7)
C17 C16 C15 137.31(14)
C17 C16 Er1 73.63(8)
C15 C16 Er1 75.67(8)
C16 C17 C18 137.24(14)
C16 C17 Er1 75.19(8)
C18 C17 Er1 75.04(8)
C17 C18 C19 131.02(15)
C17 C18 Si4 113.69(12)
C19 C18 Si4 115.28(12)
C17 C18 Er1 73.39(8)
C19 C18 Er1 74.20(9)
Si4 C18 Er1 132.33(7)
C20 C19 C18 136.03(15)
C20 C19 Er1 74.94(9)
C18 C19 Er1 74.50(8)
C19 C20 C21 135.59(15)
C19 C20 Er1 74.04(9)
C21 C20 Er1 74.55(9)
C22 C21 C20 135.81(15)
C22 C21 Er1 74.44(9)
C20 C21 Er1 74.59(9)
C21 C22 C15 135.83(15)
C21 C22 Er1 74.62(9)
C15 C22 Er1 75.41(8)
O1 C30 C31 108.42(15)
O2 C31 C30 107.66(15)
O3 C34 C35 107.3(2)
O4 C35 C34 109.67(18)
O5 C38 C39 108.19(16)
O6 C39 C38 108.10(17)

loop_
_geom_bond_atom_site_label_1
_geom_bond_atom_site_label_2
_geom_bond_distance
Er1 C3 2.6073(14)
Er1 C17 2.6145(14)
Er1 C2 2.6250(14)
Er1 C19 2.6321(15)
Er1 C5 2.6327(15)
Er1 C18 2.6359(15)
Er1 C16 2.6344(14)
Er1 C22 2.6407(15)
Er1 C4 2.6441(14)
Er1 C6 2.6407(15)
Er1 C20 2.6436(15)
Er1 C21 2.6431(15)
Si1 C9 1.8648(19)
Si1 C11 1.869(2)
Si1 C1 1.8739(14)
Si1 C10 1.876(2)
Si2 C12 1.873(2)
Si2 C14 1.872(2)
Si2 C13 1.868(2)
Si2 C4 1.8747(15)
Si3 C24 1.859(2)
Si3 C23 1.869(2)
Si3 C15 1.8720(16)
Si3 C25 1.870(2)
Si4 C28 1.859(2)
Si4 C27 1.869(2)
Si4 C26 1.867(3)
Si4 C18 1.8705(16)
Li1 O6 2.071(3)
Li1 O4 2.083(3)
Li1 O1 2.137(3)
Li1 O5 2.143(3)
Li1 O3 2.191(3)
Li1 O2 2.235(3)
O1 C30 1.420(2)
O1 C29 1.424(2)
O2 C31 1.418(2)
O2 C32 1.427(2)
O3 C33 1.410(3)
O3 C34 1.427(3)
O4 C36 1.417(3)
O4 C35 1.426(3)
O5 C38 1.419(3)
O5 C37 1.421(3)
O6 C40 1.408(3)
O6 C39 1.418(3)
C1 C2 1.422(2)
C1 C8 1.422(2)
C2 C3 1.409(2)
C3 C4 1.430(2)
C4 C5 1.416(2)
C5 C6 1.409(2)
C6 C7 1.411(2)
C7 C8 1.410(2)
C15 C16 1.425(2)
C15 C22 1.427(2)
C16 C17 1.411(2)
C17 C18 1.428(2)
C18 C19 1.421(2)
C19 C20 1.411(3)
C20 C21 1.406(3)
C21 C22 1.409(2)
C30 C31 1.492(3)
C34 C35 1.470(4)
C38 C39 1.482(4)

loop_
_geom_torsion_atom_site_label_1
_geom_torsion_atom_site_label_2
_geom_torsion_atom_site_label_3
_geom_torsion_atom_site_label_4
_geom_torsion
O6 Li1 O1 C30 -170.31(14)
O4 Li1 O1 C30 -5.6(7)
O5 Li1 O1 C30 111.55(15)
O3 Li1 O1 C30 -77.33(16)
O2 Li1 O1 C30 11.50(16)
O6 Li1 O1 C29 -25.14(19)
O4 Li1 O1 C29 139.5(6)
O5 Li1 O1 C29 -103.29(16)
O3 Li1 O1 C29 67.84(18)
O2 Li1 O1 C29 156.67(15)
O6 Li1 O2 C31 10.7(7)
O4 Li1 O2 C31 -166.12(14)
O1 Li1 O2 C31 18.22(15)
O5 Li1 O2 C31 -72.95(16)
O3 Li1 O2 C31 115.61(14)
O6 Li1 O2 C32 153.6(6)
O4 Li1 O2 C32 -23.3(2)
O1 Li1 O2 C32 161.08(17)
O5 Li1 O2 C32 69.9(2)
O3 Li1 O2 C32 -101.53(18)
O6 Li1 O3 C33 98.0(2)
O4 Li1 O3 C33 -159.4(2)
O1 Li1 O3 C33 6.2(2)
O5 Li1 O3 C33 147.8(6)
O2 Li1 O3 C33 -68.5(2)
O6 Li1 O3 C34 -128.47(17)
O4 Li1 O3 C34 -25.86(17)
O1 Li1 O3 C34 139.73(17)
O5 Li1 O3 C34 -78.7(6)
O2 Li1 O3 C34 65.04(18)
O6 Li1 O4 C36 -52.5(2)
O1 Li1 O4 C36 143.3(6)
O5 Li1 O4 C36 26.0(2)
O3 Li1 O4 C36 -142.6(2)
O2 Li1 O4 C36 126.8(2)
O6 Li1 O4 C35 86.5(2)
O1 Li1 O4 C35 -77.8(7)
O5 Li1 O4 C35 164.91(17)
O3 Li1 O4 C35 -3.70(19)
O2 Li1 O4 C35 -94.31(18)
O6 Li1 O5 C38 -20.86(16)
O4 Li1 O5 C38 -123.44(15)
O1 Li1 O5 C38 69.78(16)
O3 Li1 O5 C38 -72.0(6)
O2 Li1 O5 C38 144.95(15)
O6 Li1 O5 C37 -155.7(2)
O4 Li1 O5 C37 101.7(2)
O1 Li1 O5 C37 -65.1(2)
O3 Li1 O5 C37 153.1(6)
O2 Li1 O5 C37 10.1(2)
O4 Li1 O6 C40 -69.2(3)
O1 Li1 O6 C40 106.8(2)
O5 Li1 O6 C40 -159.5(2)
O3 Li1 O6 C40 9.4(3)
O2 Li1 O6 C40 114.1(7)
O4 Li1 O6 C39 81.93(18)
O1 Li1 O6 C39 -102.05(16)
O5 Li1 O6 C39 -8.35(16)
O3 Li1 O6 C39 160.52(15)
O2 Li1 O6 C39 -94.8(7)
C9 Si1 C1 C2 -116.25(12)
C11 Si1 C1 C2 8.47(16)
C10 Si1 C1 C2 126.32(13)
C9 Si1 C1 C8 65.61(13)
C11 Si1 C1 C8 -169.67(14)
C10 Si1 C1 C8 -51.82(14)
C9 Si1 C1 Er1 -24.40(14)
C11 Si1 C1 Er1 100.32(14)
C10 Si1 C1 Er1 -141.83(11)
C3 Er1 C1 C2 -18.32(8)
C17 Er1 C1 C2 134.51(8)
C19 Er1 C1 C2 -176.51(8)
C5 Er1 C1 C2 -72.25(9)
C18 Er1 C1 C2 162.38(8)
C16 Er1 C1 C2 103.39(8)
C22 Er1 C1 C2 49.69(10)
C4 Er1 C1 C2 -41.98(8)
C6 Er1 C1 C2 -102.01(9)
C20 Er1 C1 C2 -148.1(3)
C21 Er1 C1 C2 29.23(16)
C3 Er1 C1 C8 125.97(10)
C17 Er1 C1 C8 -81.19(9)
C2 Er1 C1 C8 144.29(13)
C19 Er1 C1 C8 -32.22(12)
C5 Er1 C1 C8 72.04(9)
C18 Er1 C1 C8 -53.33(9)
C16 Er1 C1 C8 -112.32(9)
C22 Er1 C1 C8 -166.02(8)
C4 Er1 C1 C8 102.31(9)
C6 Er1 C1 C8 42.29(9)
C20 Er1 C1 C8 -3.8(4)
C21 Er1 C1 C8 173.52(10)
C3 Er1 C1 Si1 -128.05(12)
C17 Er1 C1 Si1 24.78(11)
C2 Er1 C1 Si1 -109.73(14)
C19 Er1 C1 Si1 73.76(13)
C5 Er1 C1 Si1 178.01(11)
C18 Er1 C1 Si1 52.65(12)
C16 Er1 C1 Si1 -6.35(11)
C22 Er1 C1 Si1 -60.04(12)
C4 Er1 C1 Si1 -151.72(11)
C6 Er1 C1 Si1 148.26(11)
C20 Er1 C1 Si1 102.2(4)
C21 Er1 C1 Si1 -80.51(16)
C8 C1 C2 C3 -0.9(3)
Si1 C1 C2 C3 -178.61(14)
Er1 C1 C2 C3 47.20(17)
C8 C1 C2 Er1 -48.09(15)
Si1 C1 C2 Er1 134.19(9)
C17 Er1 C2 C3 157.76(8)
C19 Er1 C2 C3 -129.0(4)
C5 Er1 C2 C3 -43.17(9)
C18 Er1 C2 C3 -176.58(8)
C16 Er1 C2 C3 130.73(9)
C22 Er1 C2 C3 70.24(9)
C4 Er1 C2 C3 -18.18(8)
C6 Er1 C2 C3 -73.44(9)
C20 Er1 C2 C3 22.70(16)
C21 Er1 C2 C3 45.81(11)
C3 Er1 C2 C1 148.43(13)
C17 Er1 C2 C1 -53.80(9)
C19 Er1 C2 C1 19.4(4)
C5 Er1 C2 C1 105.27(9)
C18 Er1 C2 C1 -28.14(12)
C16 Er1 C2 C1 -80.83(9)
C22 Er1 C2 C1 -141.33(8)
C4 Er1 C2 C1 130.25(10)
C6 Er1 C2 C1 74.99(9)
C20 Er1 C2 C1 171.13(10)
C21 Er1 C2 C1 -165.76(8)
C1 C2 C3 C4 -0.1(3)
Er1 C2 C3 C4 47.85(17)
C1 C2 C3 Er1 -47.99(17)
C17 Er1 C3 C2 -36.98(13)
C19 Er1 C3 C2 169.32(10)
C5 Er1 C3 C2 128.29(10)
C18 Er1 C3 C2 26.4(6)
C16 Er1 C3 C2 -58.80(10)
C22 Er1 C3 C2 -114.46(9)
C4 Er1 C3 C2 148.85(14)
C6 Er1 C3 C2 103.34(9)
C20 Er1 C3 C2 -168.44(8)
C21 Er1 C3 C2 -144.02(9)
C17 Er1 C3 C4 174.17(8)
C2 Er1 C3 C4 -148.85(14)
C19 Er1 C3 C4 20.47(15)
C5 Er1 C3 C4 -20.56(8)
C18 Er1 C3 C4 -122.5(5)
C16 Er1 C3 C4 152.35(8)
C22 Er1 C3 C4 96.69(9)
C6 Er1 C3 C4 -45.51(9)
C20 Er1 C3 C4 42.71(10)
C21 Er1 C3 C4 67.13(9)
C2 C3 C4 C5 1.0(3)
Er1 C3 C4 C5 48.68(16)
C2 C3 C4 Si2 178.70(15)
Er1 C3 C4 Si2 -133.60(8)
C2 C3 C4 Er1 -47.69(17)
C12 Si2 C4 C5 -146.94(13)
C14 Si2 C4 C5 -26.91(15)
C13 Si2 C4 C5 92.27(14)
C12 Si2 C4 C3 34.95(14)
C14 Si2 C4 C3 154.98(12)
C13 Si2 C4 C3 -85.84(14)
C12 Si2 C4 Er1 -54.07(14)
C14 Si2 C4 Er1 65.96(14)
C13 Si2 C4 Er1 -174.86(11)
C3 Er1 C4 C5 -144.22(13)
C17 Er1 C4 C5 152.5(6)
C2 Er1 C4 C5 -126.22(10)
C19 Er1 C4 C5 46.79(10)
C18 Er1 C4 C5 28.12(14)
C16 Er1 C4 C5 170.41(8)
C22 Er1 C4 C5 129.94(9)
C6 Er1 C4 C5 -18.97(8)
C20 Er1 C4 C5 70.26(9)
C21 Er1 C4 C5 99.60(9)
C17 Er1 C4 C3 -63.3(7)
C2 Er1 C4 C3 17.99(8)
C19 Er1 C4 C3 -168.99(8)
C5 Er1 C4 C3 144.22(13)
C18 Er1 C4 C3 172.34(9)
C16 Er1 C4 C3 -45.37(12)
C22 Er1 C4 C3 -85.85(9)
C6 Er1 C4 C3 125.24(10)
C20 Er1 C4 C3 -145.53(9)
C21 Er1 C4 C3 -116.18(9)
C3 Er1 C4 Si2 105.91(14)
C17 Er1 C4 Si2 42.6(7)
C2 Er1 C4 Si2 123.90(12)
C19 Er1 C4 Si2 -63.09(12)
C5 Er1 C4 Si2 -109.88(14)
C18 Er1 C4 Si2 -81.76(14)
C16 Er1 C4 Si2 60.54(14)
C22 Er1 C4 Si2 20.06(11)
C6 Er1 C4 Si2 -128.85(12)
C20 Er1 C4 Si2 -39.62(11)
C21 Er1 C4 Si2 -10.28(11)
C3 C4 C5 C6 0.2(3)
Si2 C4 C5 C6 -177.49(15)
Er1 C4 C5 C6 48.46(18)
C3 C4 C5 Er1 -48.27(15)
Si2 C4 C5 Er1 134.05(9)
C3 Er1 C5 C6 -126.26(10)
C17 Er1 C5 C6 36.41(15)
C2 Er1 C5 C6 -101.91(9)
C19 Er1 C5 C6 71.68(9)
C18 Er1 C5 C6 48.63(10)
C16 Er1 C5 C6 152.3(4)
C22 Er1 C5 C6 155.73(8)
C4 Er1 C5 C6 -147.11(14)
C20 Er1 C5 C6 101.05(9)
C21 Er1 C5 C6 131.28(9)
C3 Er1 C5 C4 20.85(8)
C17 Er1 C5 C4 -176.48(9)
C2 Er1 C5 C4 45.21(9)
C19 Er1 C5 C4 -141.20(9)
C18 Er1 C5 C4 -164.25(8)
C16 Er1 C5 C4 -60.6(4)
C22 Er1 C5 C4 -57.16(10)
C6 Er1 C5 C4 147.11(14)
C20 Er1 C5 C4 -111.83(9)
C21 Er1 C5 C4 -81.61(9)
C4 C5 C6 C7 -0.7(3)
Er1 C5 C6 C7 47.76(18)
C4 C5 C6 Er1 -48.48(18)
C3 Er1 C6 C5 44.80(9)
C17 Er1 C6 C5 -160.31(8)
C2 Er1 C6 C5 75.13(9)
C19 Er1 C6 C5 -110.11(9)
C18 Er1 C6 C5 -139.59(9)
C16 Er1 C6 C5 -173.31(9)
C22 Er1 C6 C5 -37.12(12)
C4 Er1 C6 C5 19.05(8)
C20 Er1 C6 C5 -79.66(9)
C21 Er1 C6 C5 -55.15(10)
C3 Er1 C6 C7 -102.85(9)
C17 Er1 C6 C7 52.03(10)
C2 Er1 C6 C7 -72.53(9)
C19 Er1 C6 C7 102.23(9)
C5 Er1 C6 C7 -147.65(14)
C18 Er1 C6 C7 72.76(9)
C16 Er1 C6 C7 39.04(15)
C22 Er1 C6 C7 175.22(8)
C4 Er1 C6 C7 -128.61(10)
C20 Er1 C6 C7 132.68(9)
C21 Er1 C6 C7 157.19(9)
C5 C6 C7 C8 -1.0(3)
Er1 C6 C7 C8 46.51(18)
C5 C6 C7 Er1 -47.48(18)
C3 Er1 C7 C8 -74.26(9)
C17 Er1 C7 C8 73.81(9)
C2 Er1 C7 C8 -43.93(9)
C19 Er1 C7 C8 133.31(9)
C5 Er1 C7 C8 -129.42(10)
C18 Er1 C7 C8 102.49(9)
C16 Er1 C7 C8 51.80(10)
C22 Er1 C7 C8 -170.5(3)
C4 Er1 C7 C8 -105.21(9)
C6 Er1 C7 C8 -148.13(14)
C20 Er1 C7 C8 158.34(9)
C21 Er1 C7 C8 177.22(8)
C3 Er1 C7 C6 73.87(9)
C17 Er1 C7 C6 -138.05(9)
C2 Er1 C7 C6 104.20(9)
C19 Er1 C7 C6 -78.56(9)
C5 Er1 C7 C6 18.71(8)
C18 Er1 C7 C6 -109.38(9)
C16 Er1 C7 C6 -160.07(8)
C22 Er1 C7 C6 -22.4(4)
C4 Er1 C7 C6 42.93(9)
C20 Er1 C7 C6 -53.52(10)
C21 Er1 C7 C6 -34.65(13)
C6 C7 C8 C1 2.0(3)
Er1 C7 C8 C1 48.35(17)
C6 C7 C8 Er1 -46.35(18)
C2 C1 C8 C7 -0.4(3)
Si1 C1 C8 C7 177.34(15)
Er1 C1 C8 C7 -48.14(17)
C2 C1 C8 Er1 47.70(15)
Si1 C1 C8 Er1 -134.52(8)
C3 Er1 C8 C7 102.52(9)
C17 Er1 C8 C7 -110.32(9)
C2 Er1 C8 C7 127.07(10)
C19 Er1 C8 C7 -53.07(10)
C5 Er1 C8 C7 42.24(9)
C18 Er1 C8 C7 -78.77(9)
C16 Er1 C8 C7 -139.38(9)
C22 Er1 C8 C7 176.77(10)
C4 Er1 C8 C7 72.22(9)
C6 Er1 C8 C7 18.42(8)
C20 Er1 C8 C7 -33.04(13)
C21 Er1 C8 C7 -12.8(4)
C3 Er1 C8 C1 -45.20(8)
C17 Er1 C8 C1 101.96(9)
C2 Er1 C8 C1 -20.65(8)
C19 Er1 C8 C1 159.21(8)
C5 Er1 C8 C1 -105.48(9)
C18 Er1 C8 C1 133.51(9)
C16 Er1 C8 C1 72.89(9)
C22 Er1 C8 C1 29.05(16)
C4 Er1 C8 C1 -75.50(9)
C6 Er1 C8 C1 -129.30(10)
C20 Er1 C8 C1 179.24(8)
C21 Er1 C8 C1 -160.5(3)
C24 Si3 C15 C16 -129.77(14)
C23 Si3 C15 C16 -7.26(17)
C25 Si3 C15 C16 111.03(14)
C24 Si3 C15 C22 50.95(15)
C23 Si3 C15 C22 173.46(14)
C25 Si3 C15 C22 -68.24(15)
C24 Si3 C15 Er1 -37.06(15)
C23 Si3 C15 Er1 85.46(15)
C25 Si3 C15 Er1 -156.25(12)
C3 Er1 C15 C16 135.11(9)
C17 Er1 C15 C16 -17.41(8)
C2 Er1 C15 C16 103.99(9)
C19 Er1 C15 C16 -71.22(9)
C5 Er1 C15 C16 -175.69(8)
C18 Er1 C15 C16 -40.68(9)
C22 Er1 C15 C16 -143.69(14)
C4 Er1 C15 C16 162.75(8)
C6 Er1 C15 C16 -146.3(3)
C20 Er1 C15 C16 -100.98(9)
C21 Er1 C15 C16 -124.79(10)
C3 Er1 C15 C22 -81.20(9)
C17 Er1 C15 C22 126.28(10)
C2 Er1 C15 C22 -112.32(9)
C19 Er1 C15 C22 72.47(9)
C5 Er1 C15 C22 -32.00(13)
C18 Er1 C15 C22 103.01(9)
C16 Er1 C15 C22 143.69(14)
C4 Er1 C15 C22 -53.56(10)
C6 Er1 C15 C22 -2.6(4)
C20 Er1 C15 C22 42.71(9)
C21 Er1 C15 C22 18.90(9)
C3 Er1 C15 Si3 23.48(11)
C17 Er1 C15 Si3 -129.04(12)
C2 Er1 C15 Si3 -7.63(11)
C19 Er1 C15 Si3 177.16(11)
C5 Er1 C15 Si3 72.69(13)
C18 Er1 C15 Si3 -152.30(11)
C16 Er1 C15 Si3 -111.62(14)
C22 Er1 C15 Si3 104.69(14)
C4 Er1 C15 Si3 51.12(12)
C6 Er1 C15 Si3 102.1(3)
C20 Er1 C15 Si3 147.39(11)
C21 Er1 C15 Si3 123.59(12)
C22 C15 C16 C17 -3.7(3)
Si3 C15 C16 C17 177.22(15)
Er1 C15 C16 C17 45.10(18)
C22 C15 C16 Er1 -48.77(16)
Si3 C15 C16 Er1 132.12(9)
C3 Er1 C16 C17 156.76(8)
C2 Er1 C16 C17 129.91(9)
C19 Er1 C16 C17 -43.74(9)
C5 Er1 C16 C17 -125.4(4)
C18 Er1 C16 C17 -18.13(8)
C22 Er1 C16 C17 -128.98(10)
C4 Er1 C16 C17 -177.87(8)
C6 Er1 C16 C17 21.05(16)
C20 Er1 C16 C17 -74.07(9)
C21 Er1 C16 C17 -104.03(9)
C3 Er1 C16 C15 -53.28(10)
C17 Er1 C16 C15 149.96(14)
C2 Er1 C16 C15 -80.13(9)
C19 Er1 C16 C15 106.21(9)
C5 Er1 C16 C15 24.6(4)
C18 Er1 C16 C15 131.83(10)
C22 Er1 C16 C15 20.98(8)
C4 Er1 C16 C15 -27.91(13)
C6 Er1 C16 C15 171.01(9)
C20 Er1 C16 C15 75.88(9)
C21 Er1 C16 C15 45.93(9)
C15 C16 C17 C18 1.5(3)
Er1 C16 C17 C18 47.22(18)
C15 C16 C17 Er1 -45.67(18)
C3 Er1 C17 C16 -38.66(13)
C2 Er1 C17 C16 -59.59(10)
C19 Er1 C17 C16 127.50(10)
C5 Er1 C17 C16 169.13(9)
C18 Er1 C17 C16 148.95(14)
C22 Er1 C17 C16 42.45(9)
C4 Er1 C17 C16 19.7(7)
C6 Er1 C17 C16 -169.17(8)
C20 Er1 C17 C16 102.56(9)
C21 Er1 C17 C16 72.64(9)
C3 Er1 C17 C18 172.38(8)
C2 Er1 C17 C18 151.46(8)
C19 Er1 C17 C18 -21.46(9)
C5 Er1 C17 C18 20.18(15)
C16 Er1 C17 C18 -148.95(14)
C22 Er1 C17 C18 -106.50(9)
C4 Er1 C17 C18 -129.3(6)
C6 Er1 C17 C18 41.88(11)
C20 Er1 C17 C18 -46.39(9)
C21 Er1 C17 C18 -76.31(9)
C16 C17 C18 C19 3.2(3)
Er1 C17 C18 C19 50.51(16)
C16 C17 C18 Si4 -176.79(15)
Er1 C17 C18 Si4 -129.53(9)
C16 C17 C18 Er1 -47.26(18)
C28 Si4 C18 C17 -79.45(17)
C27 Si4 C18 C17 160.22(15)
C26 Si4 C18 C17 39.42(16)
C28 Si4 C18 C19 100.52(18)
C27 Si4 C18 C19 -19.81(17)
C26 Si4 C18 C19 -140.61(15)
C28 Si4 C18 Er1 -168.16(15)
C27 Si4 C18 Er1 71.51(15)
C26 Si4 C18 Er1 -49.29(16)
C3 Er1 C18 C17 -69.8(6)
C2 Er1 C18 C17 -46.28(13)
C19 Er1 C18 C17 142.77(14)
C5 Er1 C18 C17 -169.06(8)
C16 Er1 C18 C17 17.92(8)
C22 Er1 C18 C17 71.11(9)
C4 Er1 C18 C17 174.35(8)
C6 Er1 C18 C17 -146.02(9)
C20 Er1 C18 C17 124.32(10)
C21 Er1 C18 C17 100.75(9)
C3 Er1 C18 C19 147.4(5)
C17 Er1 C18 C19 -142.77(14)
C2 Er1 C18 C19 170.96(9)
C5 Er1 C18 C19 48.17(11)
C16 Er1 C18 C19 -124.85(11)
C22 Er1 C18 C19 -71.66(10)
C4 Er1 C18 C19 31.58(15)
C6 Er1 C18 C19 71.21(10)
C20 Er1 C18 C19 -18.45(9)
C21 Er1 C18 C19 -42.01(10)
C3 Er1 C18 Si4 37.4(6)
C17 Er1 C18 Si4 107.19(15)
C2 Er1 C18 Si4 60.91(14)
C19 Er1 C18 Si4 -110.04(15)
C5 Er1 C18 Si4 -61.87(12)
C16 Er1 C18 Si4 125.11(12)
C22 Er1 C18 Si4 178.30(11)
C4 Er1 C18 Si4 -78.46(15)
C6 Er1 C18 Si4 -38.83(11)
C20 Er1 C18 Si4 -128.49(12)
C21 Er1 C18 Si4 -152.06(11)
C17 C18 C19 C20 -2.8(3)
Si4 C18 C19 C20 177.29(16)
Er1 C18 C19 C20 47.47(19)
C17 C18 C19 Er1 -50.22(16)
Si4 C18 C19 Er1 129.82(9)
C3 Er1 C19 C20 37.16(16)
C17 Er1 C19 C20 -126.37(11)
C2 Er1 C19 C20 156.9(4)
C5 Er1 C19 C20 72.01(10)
C18 Er1 C19 C20 -148.01(15)
C16 Er1 C19 C20 -101.76(10)
C22 Er1 C19 C20 -41.94(10)
C4 Er1 C19 C20 49.61(11)
C6 Er1 C19 C20 101.30(10)
C21 Er1 C19 C20 -18.33(9)
C3 Er1 C19 C18 -174.83(9)
C17 Er1 C19 C18 21.63(8)
C2 Er1 C19 C18 -55.1(4)
C5 Er1 C19 C18 -139.98(9)
C16 Er1 C19 C18 46.25(9)
C22 Er1 C19 C18 106.06(10)
C4 Er1 C19 C18 -162.38(8)
C6 Er1 C19 C18 -110.70(10)
C20 Er1 C19 C18 148.01(15)
C21 Er1 C19 C18 129.68(11)
C18 C19 C20 C21 -0.8(3)
Er1 C19 C20 C21 46.53(19)
C18 C19 C20 Er1 -47.34(19)
C3 Er1 C20 C19 -160.08(9)
C17 Er1 C20 C19 44.65(10)
C2 Er1 C20 C19 -174.16(10)
C5 Er1 C20 C19 -109.83(10)
C18 Er1 C20 C19 18.60(9)
C16 Er1 C20 C19 75.03(10)
C22 Er1 C20 C19 129.75(11)
C4 Er1 C20 C19 -138.95(10)
C6 Er1 C20 C19 -79.38(10)
C21 Er1 C20 C19 148.20(16)
C3 Er1 C20 C21 51.72(11)
C17 Er1 C20 C21 -103.55(10)
C2 Er1 C20 C21 37.64(17)
C19 Er1 C20 C21 -148.20(16)
C5 Er1 C20 C21 101.97(10)
C18 Er1 C20 C21 -129.60(11)
C16 Er1 C20 C21 -73.17(10)
C22 Er1 C20 C21 -18.45(9)
C4 Er1 C20 C21 72.84(10)
C6 Er1 C20 C21 132.42(10)
C19 C20 C21 C22 0.6(3)
Er1 C20 C21 C22 46.94(19)
C19 C20 C21 Er1 -46.38(19)
C3 Er1 C21 C22 73.44(10)
C17 Er1 C21 C22 -74.84(10)
C2 Er1 C21 C22 51.00(11)
C19 Er1 C21 C22 -129.67(11)
C5 Er1 C21 C22 133.06(9)
C18 Er1 C21 C22 -105.81(10)
C16 Er1 C21 C22 -44.67(9)
C4 Er1 C21 C22 102.30(10)
C6 Er1 C21 C22 158.15(9)
C20 Er1 C21 C22 -148.09(15)
C3 Er1 C21 C20 -138.47(10)
C17 Er1 C21 C20 73.25(10)
C2 Er1 C21 C20 -160.92(9)
C19 Er1 C21 C20 18.42(9)
C5 Er1 C21 C20 -78.86(10)
C18 Er1 C21 C20 42.28(10)
C16 Er1 C21 C20 103.41(10)
C22 Er1 C21 C20 148.09(15)
C4 Er1 C21 C20 -109.61(10)
C6 Er1 C21 C20 -53.77(11)
C20 C21 C22 C15 1.9(3)
Er1 C21 C22 C15 48.85(18)
C20 C21 C22 Er1 -46.99(19)
C16 C15 C22 C21 0.1(3)
Si3 C15 C22 C21 179.23(16)
Er1 C15 C22 C21 -48.61(18)
C16 C15 C22 Er1 48.69(16)
Si3 C15 C22 Er1 -132.16(9)
C3 Er1 C22 C21 -110.80(10)
C17 Er1 C22 C21 102.14(10)
C2 Er1 C22 C21 -140.06(9)
C19 Er1 C22 C21 42.06(10)
C5 Er1 C22 C21 -53.36(10)
C18 Er1 C22 C21 72.01(10)
C16 Er1 C22 C21 126.21(11)
C4 Er1 C22 C21 -79.25(10)
C6 Er1 C22 C21 -33.33(13)
C20 Er1 C22 C21 18.41(9)
C3 Er1 C22 C15 102.03(9)
C17 Er1 C22 C15 -45.03(9)
C2 Er1 C22 C15 72.77(9)
C19 Er1 C22 C15 -105.11(9)
C5 Er1 C22 C15 159.47(8)
C18 Er1 C22 C15 -75.16(9)
C16 Er1 C22 C15 -20.96(8)
C4 Er1 C22 C15 133.57(9)
C6 Er1 C22 C15 179.49(8)
C20 Er1 C22 C15 -128.77(10)
C21 Er1 C22 C15 -147.17(14)
C29 O1 C30 C31 173.21(16)
Li1 O1 C30 C31 -37.8(2)
C32 O2 C31 C30 169.13(17)
Li1 O2 C31 C30 -42.87(19)
O1 C30 C31 O2 52.5(2)
C33 O3 C34 C35 -168.3(2)
Li1 O3 C34 C35 50.4(2)
C36 O4 C35 C34 176.4(2)
Li1 O4 C35 C34 32.6(3)
O3 C34 C35 O4 -56.5(3)
C37 O5 C38 C39 -173.55(19)
Li1 O5 C38 C39 45.3(2)
C40 O6 C39 C38 -169.8(2)
Li1 O6 C39 C38 34.8(2)
O5 C38 C39 O6 -53.1(2)
